data_1505425
loop_
_publ_author_name
'Thomas, P. J.'
'Axtell, Alex T.'
'Klosin, Jerzy'
'Peng, Wei'
'Rand, Cynthia L.'
'Clark, Thomas P.'
'Landis, Clark R.'
'Abboud, Khalil A.'

_publ_section_title
;
 Asymmetric hydroformylation of vinyl acetate: application in the
 synthesis of optically active isoxazolines and imidazoles.
;
_journal_issue 14
_journal_name_full 'Organic letters'
_journal_page_first 2665
_journal_page_last 2668
_journal_paper_doi 10.1021/ol070900l
_journal_volume 9
_journal_year 2007
_chemical_formula_sum 'C5 H8 Cl N O3'
_chemical_formula_weight 165.57
_chemical_name_systematic
;

 ?

;
_space_group_IT_number 19
_symmetry_cell_setting orthorhombic
_symmetry_space_group_name_Hall 'P 2ac 2ab'
_symmetry_space_group_name_H-M 'P 21 21 21'
_atom_sites_solution_hydrogens geom
_atom_sites_solution_primary direct
_atom_sites_solution_secondary difmap
_audit_creation_method SHELXL-97
_cell_angle_alpha 90.00
_cell_angle_beta 90.00
_cell_angle_gamma 90.00
_cell_formula_units_Z 4
_cell_length_a 6.1304(6)
_cell_length_b 10.4292(10)
_cell_length_c 11.9236(11)
_cell_measurement_reflns_used 79
_cell_measurement_temperature 173(2)
_cell_measurement_theta_max 28.0
_cell_measurement_theta_min 2.0
_cell_volume 762.34(13)
_computing_cell_refinement 'Bruker SMART v5.624 & SAINT 6.36a (Bruker 1998)'
_computing_data_collection 'Bruker SMART v5.624 (Bruker 1998)'
_computing_data_reduction 'Bruker SHELXTL v6.14 (Bruker 2000)'
_computing_molecular_graphics 'Bruker SHELXTL v6.14'
_computing_publication_material 'Bruker SHELXTL v6.14'
_computing_structure_refinement 'Bruker SHELXTL v6.14'
_computing_structure_solution 'Bruker SHELXTL v6.14'
_diffrn_ambient_temperature 173(2)
_diffrn_measured_fraction_theta_full 0.986
_diffrn_measured_fraction_theta_max 0.986
_diffrn_measurement_device_type 'SMART CCD area detector'
_diffrn_measurement_method '\w scans'
_diffrn_radiation_monochromator graphite
_diffrn_radiation_source 'fine-focus sealed tube'
_diffrn_radiation_type MoK\a
_diffrn_radiation_wavelength 0.71073
_diffrn_reflns_av_R_equivalents 0.0726
_diffrn_reflns_av_sigmaI/netI 0.0455
_diffrn_reflns_limit_h_max 7
_diffrn_reflns_limit_h_min -7
_diffrn_reflns_limit_k_max 11
_diffrn_reflns_limit_k_min -13
_diffrn_reflns_limit_l_max 14
_diffrn_reflns_limit_l_min -15
_diffrn_reflns_number 4877
_diffrn_reflns_theta_full 27.50
_diffrn_reflns_theta_max 27.50
_diffrn_reflns_theta_min 2.59
_diffrn_standards_decay_% 1
_diffrn_standards_number 0
_exptl_absorpt_coefficient_mu 0.450
_exptl_absorpt_correction_T_max 0.9535
_exptl_absorpt_correction_T_min 0.9012
_exptl_absorpt_correction_type integration
_exptl_absorpt_process_details 'based on measured indexed crystal faces, Bruker SHELXTL  v6.12 (Bruker 1998)'
_exptl_crystal_colour colorless
_exptl_crystal_density_diffrn 1.443
_exptl_crystal_density_meas 0
_exptl_crystal_density_method 'not measured'
_exptl_crystal_description plates
_exptl_crystal_F_000 344
_exptl_crystal_size_max 0.24
_exptl_crystal_size_mid 0.18
_exptl_crystal_size_min 0.11
_refine_diff_density_max 0.256
_refine_diff_density_min -0.251
_refine_diff_density_rms 0.050
_refine_ls_abs_structure_details 'Flack H D (1983), Acta Cryst. A39, 876-881'
_refine_ls_abs_structure_Flack 0.05(6)
_refine_ls_extinction_coef 0.026(5)
_refine_ls_extinction_expression Fc^*^=kFc[1+0.001xFc^2^\l^3^/sin(2\q)]^-1/4^
_refine_ls_extinction_method SHELXL
_refine_ls_goodness_of_fit_ref 1.084
_refine_ls_hydrogen_treatment mixed
_refine_ls_matrix_type full
_refine_ls_number_parameters 98
_refine_ls_number_reflns 1693
_refine_ls_number_restraints 0
_refine_ls_restrained_S_all 1.084
_refine_ls_R_factor_all 0.0325
_refine_ls_R_factor_gt 0.0319
_refine_ls_shift/su_max 0.001
_refine_ls_shift/su_mean 0.000
_refine_ls_structure_factor_coef Fsqd
_refine_ls_weighting_details 'calc w=1/[\s^2^(Fo^2^)+(0.0449P)^2^+0.0912P] where P=(Fo^2^+2Fc^2^)/3'
_refine_ls_weighting_scheme calc
_refine_ls_wR_factor_gt 0.0787
_refine_ls_wR_factor_ref 0.0793
_reflns_number_gt 1654
_reflns_number_total 1693
_reflns_threshold_expression I>2\s(I)
_cod_data_source_file ol070900lsi20070417_081217.cif
_cod_data_source_block R-9
_cod_depositor_comments
;
The following automatic conversions were performed:

'_symmetry_cell_setting' value 'Orthorhombic' changed to
'orthorhombic' according to
/home/saulius/struct/CIF-dictionaries/cif_core.dic dictionary named
'cif_core.dic' version 2.4.1 from 2010-06-29.

Automatic conversion script
Id: cif_fix_values 1715 2011-07-08 13:25:40Z adriana 
;
_cod_original_sg_symbol_H-M P2(1)2(1)2(1)
_cod_database_code 1505425

loop_
_symmetry_equiv_pos_as_xyz
'x, y, z'
'-x+1/2, -y, z+1/2'
'-x, y+1/2, -z+1/2'
'x+1/2, -y+1/2, -z'

loop_
_atom_site_label
_atom_site_type_symbol
_atom_site_fract_x
_atom_site_fract_y
_atom_site_fract_z
_atom_site_U_iso_or_equiv
_atom_site_adp_type
_atom_site_occupancy
_atom_site_symmetry_multiplicity
_atom_site_calc_flag
_atom_site_refinement_flags
Cl Cl 0.07303(6) 0.08472(4) 0.59887(4) 0.03846(15) Uani 1 1 d .
O1 O -0.1897(2) 0.25816(11) 0.71535(10) 0.0359(3) Uani 1 1 d .
H1 H -0.289(4) 0.299(3) 0.754(2) 0.063(7) Uiso 1 1 d .
O2 O -0.52392(18) -0.11571(11) 0.65029(10) 0.0305(3) Uani 1 1 d .
O3 O -0.26482(18) -0.10794(9) 0.51805(9) 0.0271(2) Uani 1 1 d .
N1 N -0.3157(2) 0.18618(11) 0.64148(10) 0.0279(3) Uani 1 1 d .
C1 C -0.2913(3) -0.29941(14) 0.62124(14) 0.0324(3) Uani 1 1 d .
H1A H -0.3757 -0.3395 0.6816 0.049 Uiso 1 1 calc R
H1B H -0.1373 -0.2950 0.6431 0.049 Uiso 1 1 calc R
H1C H -0.3056 -0.3506 0.5527 0.049 Uiso 1 1 calc R
C2 C -0.2447(3) 0.05467(15) 0.37824(11) 0.0330(3) Uani 1 1 d .
H2A H -0.0868 0.0418 0.3724 0.049 Uiso 1 1 calc R
H2B H -0.2804 0.1437 0.3594 0.049 Uiso 1 1 calc R
H2C H -0.3196 -0.0031 0.3261 0.049 Uiso 1 1 calc R
C3 C -0.3180(3) 0.02625(13) 0.49697(12) 0.0250(3) Uani 1 1 d .
H3A H -0.4794 0.0386 0.5028 0.030 Uiso 1 1 calc R
C4 C -0.3756(2) -0.16704(13) 0.60039(12) 0.0240(3) Uani 1 1 d .
C5 C -0.2059(2) 0.10731(13) 0.58339(12) 0.0243(3) Uani 1 1 d .

loop_
_atom_site_aniso_label
_atom_site_aniso_U_11
_atom_site_aniso_U_22
_atom_site_aniso_U_33
_atom_site_aniso_U_23
_atom_site_aniso_U_13
_atom_site_aniso_U_12
Cl 0.0228(2) 0.0459(2) 0.0467(2) -0.01632(18) 0.00138(16) 0.00604(17)
O1 0.0320(6) 0.0377(6) 0.0379(6) -0.0154(5) 0.0051(5) 0.0013(5)
O2 0.0275(6) 0.0345(6) 0.0295(5) 0.0054(4) 0.0058(4) 0.0000(5)
O3 0.0290(5) 0.0231(5) 0.0291(5) 0.0008(4) 0.0075(4) 0.0001(4)
N1 0.0286(6) 0.0264(6) 0.0286(6) -0.0029(5) 0.0049(5) 0.0023(5)
C1 0.0346(8) 0.0272(7) 0.0355(8) 0.0033(6) -0.0016(7) -0.0024(7)
C2 0.0437(9) 0.0315(7) 0.0236(7) 0.0027(5) 0.0052(7) 0.0038(7)
C3 0.0259(7) 0.0237(6) 0.0256(7) 0.0019(5) 0.0043(6) 0.0022(5)
C4 0.0229(7) 0.0277(6) 0.0214(6) -0.0005(5) -0.0025(5) -0.0057(5)
C5 0.0219(7) 0.0258(6) 0.0253(7) 0.0018(5) 0.0049(5) 0.0017(6)

loop_
_atom_type_symbol
_atom_type_description
_atom_type_scat_dispersion_real
_atom_type_scat_dispersion_imag
_atom_type_scat_source
C C 0.0033 0.0016 'International Tables Vol C Tables 4.2.6.8 and 6.1.1.4'
H H 0.0000 0.0000 'International Tables Vol C Tables 4.2.6.8 and 6.1.1.4'
N N 0.0061 0.0033 'International Tables Vol C Tables 4.2.6.8 and 6.1.1.4'
O O 0.0106 0.0060 'International Tables Vol C Tables 4.2.6.8 and 6.1.1.4'
Cl Cl 0.1484 0.1585 'International Tables Vol C Tables 4.2.6.8 and 6.1.1.4'

loop_
_geom_angle_atom_site_label_1
_geom_angle_atom_site_label_2
_geom_angle_atom_site_label_3
_geom_angle
N1 O1 H1 102.1(16)
C4 O3 C3 116.94(11)
C5 N1 O1 113.64(13)
C4 C1 H1A 109.5
C4 C1 H1B 109.5
H1A C1 H1B 109.5
C4 C1 H1C 109.5
H1A C1 H1C 109.5
H1B C1 H1C 109.5
C3 C2 H2A 109.5
C3 C2 H2B 109.5
H2A C2 H2B 109.5
C3 C2 H2C 109.5
H2A C2 H2C 109.5
H2B C2 H2C 109.5
O3 C3 C5 108.66(12)
O3 C3 C2 106.40(11)
C5 C3 C2 113.33(12)
O3 C3 H3A 109.5
C5 C3 H3A 109.5
C2 C3 H3A 109.5
O2 C4 O3 122.38(13)
O2 C4 C1 125.86(14)
O3 C4 C1 111.75(12)
N1 C5 C3 119.84(14)
N1 C5 Cl 123.54(12)
C3 C5 Cl 116.61(10)

loop_
_geom_bond_atom_site_label_1
_geom_bond_atom_site_label_2
_geom_bond_distance
Cl C5 1.7362(16)
O1 N1 1.3914(17)
O1 H1 0.87(3)
O2 C4 1.2115(18)
O3 C4 1.3434(17)
O3 C3 1.4589(16)
N1 C5 1.2687(19)
C1 C4 1.495(2)
C1 H1A 0.9800
C1 H1B 0.9800
C1 H1C 0.9800
C2 C3 1.5145(19)
C2 H2A 0.9800
C2 H2B 0.9800
C2 H2C 0.9800
C3 C5 1.500(2)
C3 H3A 1.0000

loop_
_geom_hbond_atom_site_label_D
_geom_hbond_atom_site_label_H
_geom_hbond_atom_site_label_A
_geom_hbond_distance_DH
_geom_hbond_distance_HA
_geom_hbond_distance_DA
_geom_hbond_angle_DHA
_geom_hbond_site_symmetry_A
O1 H1 O2 0.87(3) 1.85(3) 2.7162(15) 173(2) 3_456

loop_
_cod_related_entry_id
_cod_related_entry_code
_cod_related_entry_database
1 21199548 ChemSpider
